data_7014375
loop_
_publ_author_name
'Meinholz, Margret M.'
'Pandey, Sushil K.'
'Deuerlein, Stephan M.'
'Stalke, Dietmar'

_publ_section_title
;
 Access to new Janus head ligands: linking sulfur diimides and
 phosphanes for hemilabile tripodal scorpionates.
;
_journal_issue 8
_journal_name_full 'Dalton transactions (Cambridge, England : 2003)'
_journal_page_first 1662
_journal_page_last 1671
_journal_paper_doi 10.1039/c0dt00665c
_journal_volume 40
_journal_year 2011
_chemical_formula_sum 'C42 H60 Li2 N4 P2 S2'
_chemical_formula_weight 760.88
_chemical_name_systematic
;
?
;
_chemical_temperature_decomposition 396.15
_space_group_IT_number 2
_symmetry_cell_setting triclinic
_symmetry_space_group_name_Hall '-P 1'
_symmetry_space_group_name_H-M 'P -1'
_atom_sites_solution_hydrogens geom
_atom_sites_solution_primary direct
_atom_sites_solution_secondary difmap
_audit_creation_method SHELXL-97
_cell_angle_alpha 73.936(2)
_cell_angle_beta 84.728(2)
_cell_angle_gamma 88.960(2)
_cell_formula_units_Z 1
_cell_length_a 9.6236(11)
_cell_length_b 10.1512(12)
_cell_length_c 11.3253(13)
_cell_measurement_reflns_used 6011
_cell_measurement_temperature 100(2)
_cell_measurement_theta_max 31.5625
_cell_measurement_theta_min 2.707
_cell_volume 1058.7(2)
_computing_cell_refinement 'SAINT v7.46A'
_computing_data_collection 'APEX2 v2.2-0'
_computing_data_reduction 'SAINT v7.46A'
_computing_molecular_graphics 'XSHELL v4.01'
_computing_structure_refinement 'SHELXL in SHELXTL v2008/2 (Sheldrick, 2008)'
_computing_structure_solution 'SHELXS in SHELXTL v2008/2 (Sheldrick, 2008)'
_diffrn_ambient_temperature 100(2)
_diffrn_measured_fraction_theta_full 1.000
_diffrn_measured_fraction_theta_max 1.000
_diffrn_measurement_device_type 'Bruker TXS-Mo rotating anode'
_diffrn_measurement_method 'omega scans'
_diffrn_radiation_monochromator 'INCOATEC Helios mirror optics'
_diffrn_radiation_source 'Bruker TXS-Mo rotating anode'
_diffrn_radiation_type MoK\a
_diffrn_radiation_wavelength 0.71073
_diffrn_reflns_av_R_equivalents 0.0399
_diffrn_reflns_av_sigmaI/netI 0.0359
_diffrn_reflns_limit_h_max 12
_diffrn_reflns_limit_h_min -12
_diffrn_reflns_limit_k_max 13
_diffrn_reflns_limit_k_min -12
_diffrn_reflns_limit_l_max 15
_diffrn_reflns_limit_l_min 0
_diffrn_reflns_number 25994
_diffrn_reflns_theta_full 28.28
_diffrn_reflns_theta_max 28.28
_diffrn_reflns_theta_min 1.88
_exptl_absorpt_coefficient_mu 0.235
_exptl_absorpt_correction_T_max 0.9916
_exptl_absorpt_correction_T_min 0.8676
_exptl_absorpt_correction_type empirical
_exptl_absorpt_process_details SADABS-2008/1
_exptl_crystal_colour colourless
_exptl_crystal_density_diffrn 1.193
_exptl_crystal_density_method 'not measured'
_exptl_crystal_description block
_exptl_crystal_F_000 408
_exptl_crystal_size_max 0.18
_exptl_crystal_size_mid 0.1
_exptl_crystal_size_min 0.05
_refine_diff_density_max 0.391
_refine_diff_density_min -0.381
_refine_diff_density_rms 0.055
_refine_ls_extinction_method none
_refine_ls_goodness_of_fit_ref 1.054
_refine_ls_hydrogen_treatment constr
_refine_ls_matrix_type full
_refine_ls_number_parameters 241
_refine_ls_number_reflns 5259
_refine_ls_number_restraints 0
_refine_ls_restrained_S_all 1.054
_refine_ls_R_factor_all 0.0564
_refine_ls_R_factor_gt 0.0391
_refine_ls_shift/su_max 0.001
_refine_ls_shift/su_mean 0.000
_refine_ls_structure_factor_coef Fsqd
_refine_ls_weighting_details 'calc w=1/[\s^2^(Fo^2^)+(0.0518P)^2^+0.3215P] where P=(Fo^2^+2Fc^2^)/3'
_refine_ls_weighting_scheme calc
_refine_ls_wR_factor_gt 0.0976
_refine_ls_wR_factor_ref 0.1026
_reflns_number_gt 4031
_reflns_number_total 5259
_reflns_threshold_expression >2sigma(I)
_cod_data_source_file C0DT00665C.TXT
_cod_data_source_block p-1
_cod_depositor_comments
;
The following automatic conversions were performed:

'_chemical_melting_point' tag was changed to
'_chemical_temperature_decomposition' since the value had been given
as '123\%C (decomp.)'. The value '123\%C (decomp.)' was changed to
'396.15' - it was converted from degrees Celsius(C) to Kelvins(K).

Automatic conversion script
Id: cif_fix_values 1569 2011-02-09 13:29:24Z adriana 

The following automatic conversions were performed:

'_refine_ls_hydrogen_treatment' value 'constrained' was replaced with
the value 'constr' as specified in the replacement file
'src/cod-tools/trunk/data/replacement-values/replacement_values.lst'.

Automatic conversion script
Id: cif_fix_values 5376 2017-05-30 11:51:03Z andrius 
;
_cod_original_sg_symbol_H-M P-1
_cod_database_code 7014375

loop_
_symmetry_equiv_pos_as_xyz
'x, y, z'
'-x, -y, -z'

loop_
_atom_site_label
_atom_site_type_symbol
_atom_site_fract_x
_atom_site_fract_y
_atom_site_fract_z
_atom_site_U_iso_or_equiv
_atom_site_adp_type
_atom_site_occupancy
_atom_site_symmetry_multiplicity
_atom_site_calc_flag
_atom_site_refinement_flags
_atom_site_disorder_assembly
_atom_site_disorder_group
C1 C 0.68258(18) 0.66971(17) 0.26483(15) 0.0203(3) Uani 1 1 d . . .
C2 C 0.61020(19) 0.74617(18) 0.33525(15) 0.0246(4) Uani 1 1 d . . .
H2 H 0.5223 0.7145 0.3781 0.029 Uiso 1 1 calc R . .
C3 C 0.6658(2) 0.86806(19) 0.34315(17) 0.0301(4) Uani 1 1 d . . .
H3 H 0.6149 0.9197 0.3906 0.036 Uiso 1 1 calc R . .
C4 C 0.7941(2) 0.9156(2) 0.28305(17) 0.0317(4) Uani 1 1 d . . .
H4 H 0.8320 0.9985 0.2903 0.038 Uiso 1 1 calc R . .
C5 C 0.8671(2) 0.8413(2) 0.21199(18) 0.0317(4) Uani 1 1 d . . .
H5 H 0.9554 0.8733 0.1701 0.038 Uiso 1 1 calc R . .
C6 C 0.81118(19) 0.72032(18) 0.20210(16) 0.0251(4) Uani 1 1 d . . .
H6 H 0.8610 0.6709 0.1519 0.030 Uiso 1 1 calc R . .
C7 C 0.70730(17) 0.38572(17) 0.37890(15) 0.0196(3) Uani 1 1 d . . .
C8 C 0.79558(17) 0.42678(18) 0.45356(15) 0.0207(3) Uani 1 1 d . . .
H8 H 0.8130 0.5216 0.4414 0.025 Uiso 1 1 calc R . .
C9 C 0.85849(19) 0.33022(19) 0.54574(15) 0.0245(4) Uani 1 1 d . . .
H9 H 0.9191 0.3596 0.5952 0.029 Uiso 1 1 calc R . .
C10 C 0.8330(2) 0.1921(2) 0.56531(16) 0.0281(4) Uani 1 1 d . . .
H10 H 0.8752 0.1263 0.6285 0.034 Uiso 1 1 calc R . .
C11 C 0.7450(2) 0.15021(19) 0.49174(17) 0.0300(4) Uani 1 1 d . . .
H11 H 0.7270 0.0553 0.5050 0.036 Uiso 1 1 calc R . .
C12 C 0.6836(2) 0.24528(19) 0.39957(16) 0.0266(4) Uani 1 1 d . . .
H12 H 0.6244 0.2149 0.3495 0.032 Uiso 1 1 calc R . .
C13 C 0.44325(17) 0.48376(19) 0.31327(15) 0.0223(3) Uani 1 1 d . . .
H13A H 0.4242 0.5455 0.3668 0.027 Uiso 1 1 calc R . .
H13B H 0.4277 0.3884 0.3654 0.027 Uiso 1 1 calc R . .
C14 C 0.17241(18) 0.29936(17) 0.22240(15) 0.0203(3) Uani 1 1 d . . .
C15 C 0.1819(2) 0.2451(2) 0.36176(16) 0.0282(4) Uani 1 1 d . . .
H15A H 0.2698 0.1960 0.3773 0.042 Uiso 1 1 calc R . .
H15B H 0.1034 0.1826 0.3987 0.042 Uiso 1 1 calc R . .
H15C H 0.1784 0.3221 0.3984 0.042 Uiso 1 1 calc R . .
C16 C 0.1683(2) 0.1769(2) 0.16982(18) 0.0309(4) Uani 1 1 d . . .
H16A H 0.1642 0.2093 0.0803 0.046 Uiso 1 1 calc R . .
H16B H 0.0855 0.1206 0.2073 0.046 Uiso 1 1 calc R . .
H16C H 0.2524 0.1219 0.1880 0.046 Uiso 1 1 calc R . .
C17 C 0.03773(18) 0.3813(2) 0.19867(18) 0.0288(4) Uani 1 1 d . . .
H17A H 0.0404 0.4609 0.2316 0.043 Uiso 1 1 calc R . .
H17B H -0.0425 0.3230 0.2395 0.043 Uiso 1 1 calc R . .
H17C H 0.0291 0.4126 0.1097 0.043 Uiso 1 1 calc R . .
C18 C 0.34919(17) 0.75286(16) 0.02427(14) 0.0182(3) Uani 1 1 d . . .
C19 C 0.45500(19) 0.83451(18) -0.07594(16) 0.0257(4) Uani 1 1 d . . .
H19A H 0.5395 0.8493 -0.0390 0.039 Uiso 1 1 calc R . .
H19B H 0.4151 0.9233 -0.1164 0.039 Uiso 1 1 calc R . .
H19C H 0.4786 0.7836 -0.1370 0.039 Uiso 1 1 calc R . .
C20 C 0.3192(2) 0.83168(19) 0.12108(17) 0.0272(4) Uani 1 1 d . . .
H20A H 0.2506 0.7807 0.1863 0.041 Uiso 1 1 calc R . .
H20B H 0.2820 0.9222 0.0820 0.041 Uiso 1 1 calc R . .
H20C H 0.4057 0.8426 0.1569 0.041 Uiso 1 1 calc R . .
C21 C 0.21298(18) 0.73737(19) -0.03110(17) 0.0259(4) Uani 1 1 d . . .
H21A H 0.2317 0.6905 -0.0957 0.039 Uiso 1 1 calc R . .
H21B H 0.1744 0.8282 -0.0667 0.039 Uiso 1 1 calc R . .
H21C H 0.1457 0.6835 0.0337 0.039 Uiso 1 1 calc R . .
Li1 Li 0.3935(3) 0.4349(3) -0.0085(3) 0.0217(6) Uani 1 1 d . . .
N1 N 0.29773(14) 0.38053(14) 0.15817(12) 0.0180(3) Uani 1 1 d . . .
N2 N 0.41501(14) 0.61626(14) 0.07609(12) 0.0178(3) Uani 1 1 d . . .
P1 P 0.62715(4) 0.50419(4) 0.24997(4) 0.01814(11) Uani 1 1 d . . .
S1 S 0.31921(4) 0.52137(4) 0.19400(3) 0.01635(10) Uani 1 1 d . . .

loop_
_atom_site_aniso_label
_atom_site_aniso_U_11
_atom_site_aniso_U_22
_atom_site_aniso_U_33
_atom_site_aniso_U_23
_atom_site_aniso_U_13
_atom_site_aniso_U_12
C1 0.0229(8) 0.0223(8) 0.0157(7) -0.0040(6) -0.0059(6) 0.0012(6)
C2 0.0290(9) 0.0277(9) 0.0181(8) -0.0076(7) -0.0038(7) 0.0003(7)
C3 0.0443(11) 0.0258(9) 0.0238(9) -0.0102(7) -0.0106(8) 0.0032(8)
C4 0.0449(12) 0.0244(9) 0.0260(9) -0.0037(7) -0.0139(8) -0.0066(8)
C5 0.0326(10) 0.0285(10) 0.0305(10) -0.0005(8) -0.0073(8) -0.0071(8)
C6 0.0268(9) 0.0252(9) 0.0215(8) -0.0034(7) -0.0018(7) -0.0009(7)
C7 0.0211(8) 0.0226(8) 0.0148(7) -0.0057(6) 0.0007(6) 0.0009(6)
C8 0.0219(8) 0.0254(9) 0.0158(7) -0.0076(6) -0.0007(6) 0.0005(7)
C9 0.0262(9) 0.0342(10) 0.0143(8) -0.0084(7) -0.0036(6) 0.0034(7)
C10 0.0368(10) 0.0310(10) 0.0154(8) -0.0048(7) -0.0030(7) 0.0090(8)
C11 0.0453(12) 0.0223(9) 0.0215(9) -0.0049(7) -0.0027(8) 0.0029(8)
C12 0.0363(10) 0.0263(9) 0.0188(8) -0.0083(7) -0.0047(7) -0.0023(8)
C13 0.0215(8) 0.0309(9) 0.0150(7) -0.0075(7) -0.0003(6) -0.0049(7)
C14 0.0219(8) 0.0222(8) 0.0161(7) -0.0049(6) 0.0013(6) -0.0044(6)
C15 0.0315(10) 0.0315(10) 0.0186(8) -0.0025(7) 0.0014(7) -0.0085(8)
C16 0.0355(11) 0.0292(10) 0.0299(10) -0.0141(8) 0.0085(8) -0.0138(8)
C17 0.0208(9) 0.0336(10) 0.0312(10) -0.0077(8) -0.0014(7) -0.0046(7)
C18 0.0213(8) 0.0172(8) 0.0167(7) -0.0058(6) -0.0019(6) 0.0010(6)
C19 0.0280(9) 0.0210(9) 0.0242(9) -0.0008(7) 0.0011(7) 0.0000(7)
C20 0.0390(11) 0.0222(9) 0.0227(9) -0.0100(7) -0.0028(7) 0.0031(7)
C21 0.0253(9) 0.0268(9) 0.0250(9) -0.0051(7) -0.0061(7) 0.0016(7)
Li1 0.0220(14) 0.0287(16) 0.0160(13) -0.0089(11) 0.0001(11) -0.0022(12)
N1 0.0207(7) 0.0190(7) 0.0151(6) -0.0067(5) 0.0012(5) -0.0042(5)
N2 0.0210(7) 0.0176(7) 0.0143(6) -0.0039(5) -0.0004(5) -0.0004(5)
P1 0.0205(2) 0.0223(2) 0.01240(19) -0.00593(16) -0.00198(15) -0.00144(16)
S1 0.01798(19) 0.0188(2) 0.01281(18) -0.00554(14) -0.00049(14) -0.00100(14)

loop_
_atom_type_symbol
_atom_type_description
_atom_type_scat_dispersion_real
_atom_type_scat_dispersion_imag
_atom_type_scat_source
C C 0.0033 0.0016 'International Tables Vol C Tables 4.2.6.8 and 6.1.1.4'
H H 0.0000 0.0000 'International Tables Vol C Tables 4.2.6.8 and 6.1.1.4'
Li Li -0.0003 0.0001 'International Tables Vol C Tables 4.2.6.8 and 6.1.1.4'
N N 0.0061 0.0033 'International Tables Vol C Tables 4.2.6.8 and 6.1.1.4'
P P 0.1023 0.0942 'International Tables Vol C Tables 4.2.6.8 and 6.1.1.4'
S S 0.1246 0.1234 'International Tables Vol C Tables 4.2.6.8 and 6.1.1.4'

loop_
_geom_angle_atom_site_label_1
_geom_angle_atom_site_label_2
_geom_angle_atom_site_label_3
_geom_angle
_geom_angle_site_symmetry_1
_geom_angle_site_symmetry_3
_geom_angle_publ_flag
C2 C1 C6 118.18(16) . . ?
C2 C1 P1 125.73(14) . . ?
C6 C1 P1 116.06(13) . . ?
C3 C2 C1 120.37(17) . . ?
C3 C2 H2 119.8 . . ?
C1 C2 H2 119.8 . . ?
C4 C3 C2 121.00(18) . . ?
C4 C3 H3 119.5 . . ?
C2 C3 H3 119.5 . . ?
C3 C4 C5 119.40(18) . . ?
C3 C4 H4 120.3 . . ?
C5 C4 H4 120.3 . . ?
C4 C5 C6 119.94(18) . . ?
C4 C5 H5 120.0 . . ?
C6 C5 H5 120.0 . . ?
C5 C6 C1 121.08(18) . . ?
C5 C6 H6 119.5 . . ?
C1 C6 H6 119.5 . . ?
C8 C7 C12 118.09(16) . . ?
C8 C7 P1 124.06(13) . . ?
C12 C7 P1 117.77(13) . . ?
C9 C8 C7 120.81(16) . . ?
C9 C8 H8 119.6 . . ?
C7 C8 H8 119.6 . . ?
C10 C9 C8 120.24(16) . . ?
C10 C9 H9 119.9 . . ?
C8 C9 H9 119.9 . . ?
C9 C10 C11 119.41(16) . . ?
C9 C10 H10 120.3 . . ?
C11 C10 H10 120.3 . . ?
C12 C11 C10 120.59(18) . . ?
C12 C11 H11 119.7 . . ?
C10 C11 H11 119.7 . . ?
C11 C12 C7 120.86(17) . . ?
C11 C12 H12 119.6 . . ?
C7 C12 H12 119.6 . . ?
P1 C13 S1 113.51(9) . . ?
P1 C13 H13A 108.9 . . ?
S1 C13 H13A 108.9 . . ?
P1 C13 H13B 108.9 . . ?
S1 C13 H13B 108.9 . . ?
H13A C13 H13B 107.7 . . ?
N1 C14 C16 105.81(13) . . ?
N1 C14 C17 112.08(14) . . ?
C16 C14 C17 109.21(15) . . ?
N1 C14 C15 112.30(14) . . ?
C16 C14 C15 108.08(15) . . ?
C17 C14 C15 109.21(15) . . ?
C14 C15 H15A 109.5 . . ?
C14 C15 H15B 109.5 . . ?
H15A C15 H15B 109.5 . . ?
C14 C15 H15C 109.5 . . ?
H15A C15 H15C 109.5 . . ?
H15B C15 H15C 109.5 . . ?
C14 C16 H16A 109.5 . . ?
C14 C16 H16B 109.5 . . ?
H16A C16 H16B 109.5 . . ?
C14 C16 H16C 109.5 . . ?
H16A C16 H16C 109.5 . . ?
H16B C16 H16C 109.5 . . ?
C14 C17 H17A 109.5 . . ?
C14 C17 H17B 109.5 . . ?
H17A C17 H17B 109.5 . . ?
C14 C17 H17C 109.5 . . ?
H17A C17 H17C 109.5 . . ?
H17B C17 H17C 109.5 . . ?
N2 C18 C19 105.96(13) . . ?
N2 C18 C20 112.37(13) . . ?
C19 C18 C20 108.33(14) . . ?
N2 C18 C21 111.44(13) . . ?
C19 C18 C21 109.89(14) . . ?
C20 C18 C21 108.77(14) . . ?
C18 C19 H19A 109.5 . . ?
C18 C19 H19B 109.5 . . ?
H19A C19 H19B 109.5 . . ?
C18 C19 H19C 109.5 . . ?
H19A C19 H19C 109.5 . . ?
H19B C19 H19C 109.5 . . ?
C18 C20 H20A 109.5 . . ?
C18 C20 H20B 109.5 . . ?
H20A C20 H20B 109.5 . . ?
C18 C20 H20C 109.5 . . ?
H20A C20 H20C 109.5 . . ?
H20B C20 H20C 109.5 . . ?
C18 C21 H21A 109.5 . . ?
C18 C21 H21B 109.5 . . ?
H21A C21 H21B 109.5 . . ?
C18 C21 H21C 109.5 . . ?
H21A C21 H21C 109.5 . . ?
H21B C21 H21C 109.5 . . ?
N1 Li1 N2 131.18(16) . 2_665 ?
N1 Li1 N2 72.88(10) . . ?
N2 Li1 N2 110.12(13) 2_665 . ?
N1 Li1 Li1 105.33(17) . 2_665 ?
N2 Li1 Li1 60.20(12) 2_665 2_665 ?
N2 Li1 Li1 49.92(11) . 2_665 ?
N1 Li1 P1 147.48(14) . 2_665 ?
N2 Li1 P1 76.78(9) 2_665 2_665 ?
N2 Li1 P1 117.31(12) . 2_665 ?
Li1 Li1 P1 103.75(15) 2_665 2_665 ?
N1 Li1 S1 36.12(6) . . ?
N2 Li1 S1 130.19(13) 2_665 . ?
N2 Li1 S1 36.82(5) . . ?
Li1 Li1 S1 77.64(13) 2_665 . ?
P1 Li1 S1 142.83(12) 2_665 . ?
C14 N1 S1 114.75(11) . . ?
C14 N1 Li1 137.74(13) . . ?
S1 N1 Li1 98.12(11) . . ?
C18 N2 S1 111.75(10) . . ?
C18 N2 Li1 122.53(13) . 2_665 ?
S1 N2 Li1 125.65(11) . 2_665 ?
C18 N2 Li1 122.01(12) . . ?
S1 N2 Li1 84.68(9) . . ?
Li1 N2 Li1 69.88(13) 2_665 . ?
C1 P1 C7 101.08(8) . . ?
C1 P1 C13 105.45(8) . . ?
C7 P1 C13 99.23(8) . . ?
C1 P1 Li1 100.78(8) . 2_665 ?
C7 P1 Li1 143.77(8) . 2_665 ?
C13 P1 Li1 102.33(8) . 2_665 ?
N1 S1 N2 104.15(7) . . ?
N1 S1 C13 106.45(8) . . ?
N2 S1 C13 101.29(7) . . ?
N1 S1 Li1 45.76(8) . . ?
N2 S1 Li1 58.49(8) . . ?
C13 S1 Li1 115.95(8) . . ?

loop_
_geom_bond_atom_site_label_1
_geom_bond_atom_site_label_2
_geom_bond_distance
_geom_bond_site_symmetry_2
_geom_bond_publ_flag
C1 C2 1.394(2) . ?
C1 C6 1.400(2) . ?
C1 P1 1.8280(18) . ?
C2 C3 1.385(3) . ?
C2 H2 0.9500 . ?
C3 C4 1.381(3) . ?
C3 H3 0.9500 . ?
C4 C5 1.387(3) . ?
C4 H4 0.9500 . ?
C5 C6 1.387(3) . ?
C5 H5 0.9500 . ?
C6 H6 0.9500 . ?
C7 C8 1.396(2) . ?
C7 C12 1.399(2) . ?
C7 P1 1.8371(17) . ?
C8 C9 1.395(2) . ?
C8 H8 0.9500 . ?
C9 C10 1.380(3) . ?
C9 H9 0.9500 . ?
C10 C11 1.389(3) . ?
C10 H10 0.9500 . ?
C11 C12 1.381(3) . ?
C11 H11 0.9500 . ?
C12 H12 0.9500 . ?
C13 P1 1.8404(17) . ?
C13 S1 1.8412(17) . ?
C13 H13A 0.9900 . ?
C13 H13B 0.9900 . ?
C14 N1 1.485(2) . ?
C14 C16 1.523(2) . ?
C14 C17 1.532(3) . ?
C14 C15 1.532(2) . ?
C15 H15A 0.9800 . ?
C15 H15B 0.9800 . ?
C15 H15C 0.9800 . ?
C16 H16A 0.9800 . ?
C16 H16B 0.9800 . ?
C16 H16C 0.9800 . ?
C17 H17A 0.9800 . ?
C17 H17B 0.9800 . ?
C17 H17C 0.9800 . ?
C18 N2 1.502(2) . ?
C18 C19 1.520(2) . ?
C18 C20 1.531(2) . ?
C18 C21 1.533(2) . ?
C19 H19A 0.9800 . ?
C19 H19B 0.9800 . ?
C19 H19C 0.9800 . ?
C20 H20A 0.9800 . ?
C20 H20B 0.9800 . ?
C20 H20C 0.9800 . ?
C21 H21A 0.9800 . ?
C21 H21B 0.9800 . ?
C21 H21C 0.9800 . ?
Li1 N1 1.959(3) . ?
Li1 N2 2.318(3) . ?
N1 S1 1.6120(14) . ?
N2 S1 1.6295(14) . ?
P1 Li1 2.657(3) 2_665 ?

loop_
_geom_torsion_atom_site_label_1
_geom_torsion_atom_site_label_2
_geom_torsion_atom_site_label_3
_geom_torsion_atom_site_label_4
_geom_torsion
_geom_torsion_site_symmetry_1
_geom_torsion_site_symmetry_2
_geom_torsion_site_symmetry_3
_geom_torsion_site_symmetry_4
_geom_torsion_publ_flag
C6 C1 C2 C3 -0.6(2) . . . . ?
P1 C1 C2 C3 177.40(13) . . . . ?
C1 C2 C3 C4 -0.8(3) . . . . ?
C2 C3 C4 C5 1.2(3) . . . . ?
C3 C4 C5 C6 -0.2(3) . . . . ?
C4 C5 C6 C1 -1.2(3) . . . . ?
C2 C1 C6 C5 1.6(2) . . . . ?
P1 C1 C6 C5 -176.59(14) . . . . ?
C12 C7 C8 C9 0.2(2) . . . . ?
P1 C7 C8 C9 -176.58(13) . . . . ?
C7 C8 C9 C10 -0.7(3) . . . . ?
C8 C9 C10 C11 0.5(3) . . . . ?
C9 C10 C11 C12 0.1(3) . . . . ?
C10 C11 C12 C7 -0.6(3) . . . . ?
C8 C7 C12 C11 0.4(3) . . . . ?
P1 C7 C12 C11 177.43(14) . . . . ?
C16 C14 N1 S1 176.82(12) . . . . ?
C17 C14 N1 S1 57.88(16) . . . . ?
C15 C14 N1 S1 -65.49(17) . . . . ?
C16 C14 N1 Li1 39.2(2) . . . . ?
C17 C14 N1 Li1 -79.7(2) . . . . ?
C15 C14 N1 Li1 156.91(19) . . . . ?
N2 Li1 N1 C14 -113.4(2) 2_665 . . . ?
N2 Li1 N1 C14 144.56(18) . . . . ?
Li1 Li1 N1 C14 -176.98(17) 2_665 . . . ?
P1 Li1 N1 C14 30.4(4) 2_665 . . . ?
S1 Li1 N1 C14 141.8(2) . . . . ?
N2 Li1 N1 S1 104.8(2) 2_665 . . . ?
N2 Li1 N1 S1 2.78(8) . . . . ?
Li1 Li1 N1 S1 41.23(19) 2_665 . . . ?
P1 Li1 N1 S1 -111.4(3) 2_665 . . . ?
C19 C18 N2 S1 174.77(11) . . . . ?
C20 C18 N2 S1 56.65(16) . . . . ?
C21 C18 N2 S1 -65.72(15) . . . . ?
C19 C18 N2 Li1 -2.37(19) . . . 2_665 ?
C20 C18 N2 Li1 -120.50(16) . . . 2_665 ?
C21 C18 N2 Li1 117.13(16) . . . 2_665 ?
C19 C18 N2 Li1 -87.65(16) . . . . ?
C20 C18 N2 Li1 154.22(14) . . . . ?
C21 C18 N2 Li1 31.85(19) . . . . ?
N1 Li1 N2 C18 -115.11(13) . . . . ?
N2 Li1 N2 C18 116.51(16) 2_665 . . . ?
Li1 Li1 N2 C18 116.51(16) 2_665 . . . ?
P1 Li1 N2 C18 31.39(19) 2_665 . . . ?
S1 Li1 N2 C18 -112.38(14) . . . . ?
N1 Li1 N2 S1 -2.73(8) . . . . ?
N2 Li1 N2 S1 -131.11(13) 2_665 . . . ?
Li1 Li1 N2 S1 -131.11(13) 2_665 . . . ?
P1 Li1 N2 S1 143.77(12) 2_665 . . . ?
N1 Li1 N2 Li1 128.38(17) . . . 2_665 ?
N2 Li1 N2 Li1 0.0 2_665 . . 2_665 ?
P1 Li1 N2 Li1 -85.13(15) 2_665 . . 2_665 ?
S1 Li1 N2 Li1 131.11(13) . . . 2_665 ?
C2 C1 P1 C7 -89.47(15) . . . . ?
C6 C1 P1 C7 88.58(13) . . . . ?
C2 C1 P1 C13 13.45(16) . . . . ?
C6 C1 P1 C13 -168.50(13) . . . . ?
C2 C1 P1 Li1 119.60(15) . . . 2_665 ?
C6 C1 P1 Li1 -62.35(14) . . . 2_665 ?
C8 C7 P1 C1 -5.01(16) . . . . ?
C12 C7 P1 C1 178.20(14) . . . . ?
C8 C7 P1 C13 -112.88(15) . . . . ?
C12 C7 P1 C13 70.33(15) . . . . ?
C8 C7 P1 Li1 121.12(17) . . . 2_665 ?
C12 C7 P1 Li1 -55.7(2) . . . 2_665 ?
S1 C13 P1 C1 101.49(10) . . . . ?
S1 C13 P1 C7 -154.22(10) . . . . ?
S1 C13 P1 Li1 -3.52(12) . . . 2_665 ?
C14 N1 S1 N2 -156.63(11) . . . . ?
Li1 N1 S1 N2 -3.90(12) . . . . ?
C14 N1 S1 C13 96.82(12) . . . . ?
Li1 N1 S1 C13 -110.45(11) . . . . ?
C14 N1 S1 Li1 -152.73(16) . . . . ?
C18 N2 S1 N1 125.69(11) . . . . ?
Li1 N2 S1 N1 -57.27(14) 2_665 . . . ?
Li1 N2 S1 N1 3.27(10) . . . . ?
C18 N2 S1 C13 -123.94(11) . . . . ?
Li1 N2 S1 C13 53.10(14) 2_665 . . . ?
Li1 N2 S1 C13 113.64(10) . . . . ?
C18 N2 S1 Li1 122.42(13) . . . . ?
Li1 N2 S1 Li1 -60.54(16) 2_665 . . . ?
P1 C13 S1 N1 87.25(11) . . . . ?
P1 C13 S1 N2 -21.34(11) . . . . ?
P1 C13 S1 Li1 38.95(13) . . . . ?
N2 Li1 S1 N1 -107.7(2) 2_665 . . . ?
N2 Li1 S1 N1 -175.57(13) . . . . ?
Li1 Li1 S1 N1 -139.40(19) 2_665 . . . ?
P1 Li1 S1 N1 124.1(2) 2_665 . . . ?
N1 Li1 S1 N2 175.57(13) . . . . ?
N2 Li1 S1 N2 67.84(17) 2_665 . . . ?
Li1 Li1 S1 N2 36.17(11) 2_665 . . . ?
P1 Li1 S1 N2 -60.36(18) 2_665 . . . ?
N1 Li1 S1 C13 88.03(12) . . . . ?
N2 Li1 S1 C13 -19.7(2) 2_665 . . . ?
N2 Li1 S1 C13 -87.54(10) . . . . ?
Li1 Li1 S1 C13 -51.37(16) 2_665 . . . ?
P1 Li1 S1 C13 -147.90(17) 2_665 . . . ?
